data_4329904
loop_
_publ_author_name
'Justin N. Cross'
'Eric M. Villa'
'Shuao Wang'
'Juan Diwu'
'Matthew J. Polinski'
'Thomas E. Albrecht-Schmitt'

_publ_section_title
;
 Syntheses, Structures, and Spectroscopic Properties of Plutonium and
 Americium Phosphites and the Redetermination of the Ionic Radii of
 Pu(III) and Am(III)
;
_journal_name_full 'Inorganic Chemistry'
_journal_page_first 8419
_journal_page_last 8424
_journal_paper_doi 10.1021/ic300958z
_journal_volume 51
_journal_year 2012
_chemical_formula_moiety Ce2(HPO3)3(H2O)
_chemical_formula_sum 'Ce2 H3 O10 P3'
_chemical_formula_weight 536.17
_chemical_name_common 'Cerium phosphite'
_chemical_name_systematic
; 
 ? 
;
_space_group_IT_number 15
_symmetry_cell_setting monoclinic
_symmetry_space_group_name_Hall '-C 2yc'
_symmetry_space_group_name_H-M 'C 1 2/c 1'
_atom_sites_solution_hydrogens geom
_atom_sites_solution_primary direct
_atom_sites_solution_secondary difmap
_audit_creation_method SHELXL-97
_cell_angle_alpha 90.00
_cell_angle_beta 101.2480(10)
_cell_angle_gamma 90.00
_cell_formula_units_Z 8
_cell_length_a 20.7260(3)
_cell_length_b 6.67090(10)
_cell_length_c 14.0222(2)
_cell_measurement_reflns_used 10230
_cell_measurement_temperature 100(2)
_cell_measurement_theta_max 27.51
_cell_measurement_theta_min 2.00
_cell_volume 1901.49(5)
_computing_cell_refinement 'smart saint'
_computing_data_collection smart
_computing_data_reduction SAINT
_computing_molecular_graphics 'SHELXP-97 (Sheldrick, 1997)'
_computing_publication_material 'SHELXCIF-97 (Sheldrick, 2000)'
_computing_structure_refinement 'SHELXL-97 (Sheldrick, 1997)'
_computing_structure_solution 'SHELXS-97 (Sheldrick, 1990)'
_diffrn_ambient_temperature 100(2)
_diffrn_detector_area_resol_mean 0
_diffrn_measured_fraction_theta_full 0.996
_diffrn_measured_fraction_theta_max 0.996
_diffrn_measurement_device_type 'BRUKER apex II'
_diffrn_measurement_method '0.5 wide w/ exposures'
_diffrn_radiation_monochromator 'Quazar optics'
_diffrn_radiation_source 'Imus microfocused'
_diffrn_radiation_type MoK\a
_diffrn_radiation_wavelength 0.71073
_diffrn_reflns_av_R_equivalents 0.1337
_diffrn_reflns_av_sigmaI/netI 0.0948
_diffrn_reflns_limit_h_max 24
_diffrn_reflns_limit_h_min -24
_diffrn_reflns_limit_k_max 7
_diffrn_reflns_limit_k_min -7
_diffrn_reflns_limit_l_max 16
_diffrn_reflns_limit_l_min -16
_diffrn_reflns_number 8569
_diffrn_reflns_theta_full 27.51
_diffrn_reflns_theta_max 24.96
_diffrn_reflns_theta_min 2.02
_exptl_absorpt_coefficient_mu 9.995
_exptl_absorpt_correction_T_max 0.942
_exptl_absorpt_correction_T_min 0.486
_exptl_absorpt_correction_type numerical
_exptl_absorpt_process_details SHELTXPREP
_exptl_crystal_colour Colorless
_exptl_crystal_density_diffrn 3.746
_exptl_crystal_density_meas ?
_exptl_crystal_description Tablet
_exptl_crystal_F_000 1952
_exptl_crystal_size_max 0.121
_exptl_crystal_size_mid 0.061
_exptl_crystal_size_min 0.006
_refine_diff_density_max 1.602
_refine_diff_density_min -1.122
_refine_diff_density_rms 0.203
_refine_ls_extinction_method none
_refine_ls_goodness_of_fit_ref 1.342
_refine_ls_hydrogen_treatment mixed
_refine_ls_matrix_type full
_refine_ls_number_parameters 148
_refine_ls_number_reflns 2185
_refine_ls_number_restraints 0
_refine_ls_restrained_S_all 1.342
_refine_ls_R_factor_all 0.0253
_refine_ls_R_factor_gt 0.0242
_refine_ls_shift/su_max 0.000
_refine_ls_shift/su_mean 0.000
_refine_ls_structure_factor_coef Fsqd
_refine_ls_weighting_details 'calc w=1/[\s^2^(Fo^2^)+(0.0000P)^2^+42.6798P] where P=(Fo^2^+2Fc^2^)/3'
_refine_ls_weighting_scheme calc
_refine_ls_wR_factor_gt 0.0635
_refine_ls_wR_factor_ref 0.0639
_reflns_number_gt 1127
_reflns_number_total 1614
_reflns_threshold_expression >2sigma(I)
_cod_data_source_file ic300958z_si_002_1.cif
_cod_data_source_block save
_cod_depositor_comments
;
The following automatic conversions were performed:

'_exptl_crystal_density_meas' value 'N/A' was changed to '?' - the
value is perceived as not measured.

Automatic conversion script
Id: cif_fix_values 3008 2015-01-20 13:52:24Z robertas 
;
_cod_original_formula_sum 'H3 Ce2 O10 P3'
_cod_database_code 4329904

loop_
_symmetry_equiv_pos_as_xyz
'x, y, z'
'-x, y, -z+1/2'
'x+1/2, y+1/2, z'
'-x+1/2, y+1/2, -z+1/2'
'-x, -y, -z'
'x, -y, z-1/2'
'-x+1/2, -y+1/2, -z'
'x+1/2, -y+1/2, z-1/2'

loop_
_atom_site_label
_atom_site_type_symbol
_atom_site_fract_x
_atom_site_fract_y
_atom_site_fract_z
_atom_site_U_iso_or_equiv
_atom_site_adp_type
_atom_site_occupancy
_atom_site_symmetry_multiplicity
_atom_site_calc_flag
Ce1 Ce 0.387526(15) 0.11739(5) 0.34509(2) 0.01054(9) Uani 1 1 d
Ce2 Ce 0.282965(15) 0.00123(5) 0.08388(2) 0.00849(9) Uani 1 1 d
P1 P 0.13255(7) 0.1318(2) 0.05315(11) 0.0104(3) Uani 1 1 d
H1 H 0.087(3) 0.083(11) -0.042(5) 0.012 Uiso 1 1 d
P2 P 0.28303(7) 0.5112(2) 0.18451(10) 0.0091(3) Uani 1 1 d
H2 H 0.330(3) 0.651(11) 0.217(5) 0.011 Uiso 1 1 d
P3 P 0.43996(7) -0.0778(2) 0.11724(11) 0.0110(3) Uani 1 1 d
H3 H 0.467(3) -0.278(11) 0.139(5) 0.013 Uiso 1 1 d
O1 O 0.3920(2) -0.0931(7) 0.0193(3) 0.0146(9) Uani 1 1 d
O2 O 0.22316(19) 0.4870(6) 0.2324(3) 0.0130(8) Uani 1 1 d
O3 O 0.1600(2) -0.0686(7) 0.0984(3) 0.0135(8) Uani 1 1 d
O4 O 0.3186(2) 0.3135(7) 0.1777(3) 0.0149(9) Uani 1 1 d
O5 O 0.2625(2) 0.6238(7) 0.0869(3) 0.0152(9) Uani 1 1 d
O6 O 0.0954(2) 0.2504(7) 0.1164(3) 0.0162(9) Uani 1 1 d
O7 O 0.1922(2) 0.2452(7) 0.0311(3) 0.0146(8) Uani 1 1 d
O8 O 0.4952(2) 0.0690(8) 0.1207(4) 0.0216(10) Uani 1 1 d
O9 O 0.3958(2) -0.0349(7) 0.1912(3) 0.0163(9) Uani 1 1 d
O10 O 0.4493(3) 0.4221(9) 0.2992(7) 0.051(2) Uani 1 1 d
H4 H 0.450(6) 0.520(19) 0.307(9) 0.062 Uiso 1 1 d

loop_
_atom_site_aniso_label
_atom_site_aniso_U_11
_atom_site_aniso_U_22
_atom_site_aniso_U_33
_atom_site_aniso_U_23
_atom_site_aniso_U_13
_atom_site_aniso_U_12
Ce1 0.01058(15) 0.01136(17) 0.00960(16) -0.00158(12) 0.00181(11) 0.00084(12)
Ce2 0.00904(15) 0.00817(16) 0.00826(15) 0.00003(11) 0.00167(11) -0.00018(11)
P1 0.0092(6) 0.0094(7) 0.0123(7) 0.0002(5) 0.0015(5) -0.0007(5)
P2 0.0106(6) 0.0082(7) 0.0086(6) 0.0000(5) 0.0023(5) 0.0005(5)
P3 0.0084(6) 0.0133(7) 0.0113(7) -0.0007(6) 0.0015(5) 0.0025(6)
O1 0.014(2) 0.021(2) 0.0095(19) -0.0022(17) 0.0029(15) -0.0020(17)
O2 0.0073(18) 0.014(2) 0.019(2) -0.0013(17) 0.0055(15) -0.0015(16)
O3 0.0123(19) 0.011(2) 0.017(2) 0.0005(17) 0.0024(16) 0.0000(16)
O4 0.015(2) 0.011(2) 0.019(2) -0.0006(17) 0.0032(16) 0.0002(17)
O5 0.022(2) 0.012(2) 0.011(2) 0.0018(17) 0.0014(16) 0.0008(17)
O6 0.018(2) 0.012(2) 0.021(2) 0.0015(18) 0.0095(17) 0.0036(17)
O7 0.015(2) 0.013(2) 0.017(2) 0.0041(17) 0.0053(16) -0.0011(17)
O8 0.013(2) 0.024(3) 0.027(2) -0.005(2) 0.0021(18) -0.0044(19)
O9 0.0121(19) 0.024(2) 0.013(2) -0.0003(18) 0.0040(16) 0.0038(18)
O10 0.041(4) 0.018(3) 0.110(6) -0.004(4) 0.052(4) -0.003(3)

loop_
_atom_type_symbol
_atom_type_description
_atom_type_scat_dispersion_real
_atom_type_scat_dispersion_imag
_atom_type_scat_source
O O 0.0106 0.0060 'International Tables Vol C Tables 4.2.6.8 and 6.1.1.4'
H H 0.0000 0.0000 'International Tables Vol C Tables 4.2.6.8 and 6.1.1.4'
P P 0.1023 0.0942 'International Tables Vol C Tables 4.2.6.8 and 6.1.1.4'
Ce Ce -0.2486 2.6331 'International Tables Vol C Tables 4.2.6.8 and 6.1.1.4'

loop_
_geom_angle_atom_site_label_1
_geom_angle_atom_site_label_2
_geom_angle_atom_site_label_3
_geom_angle
_geom_angle_site_symmetry_1
_geom_angle_site_symmetry_3
O8 Ce1 O9 82.92(16) 2_655 .
O8 Ce1 O1 87.25(15) 2_655 6_556
O9 Ce1 O1 150.68(15) . 6_556
O8 Ce1 O2 147.92(16) 2_655 4_545
O9 Ce1 O2 71.63(14) . 4_545
O1 Ce1 O2 105.40(14) 6_556 4_545
O8 Ce1 O3 119.52(16) 2_655 4
O9 Ce1 O3 137.08(14) . 4
O1 Ce1 O3 71.27(14) 6_556 4
O2 Ce1 O3 92.54(14) 4_545 4
O8 Ce1 O6 74.47(16) 2_655 4_545
O9 Ce1 O6 75.63(15) . 4_545
O1 Ce1 O6 75.14(15) 6_556 4_545
O2 Ce1 O6 80.41(14) 4_545 4_545
O3 Ce1 O6 142.39(14) 4 4_545
O8 Ce1 O10 67.7(2) 2_655 .
O9 Ce1 O10 89.0(2) . .
O1 Ce1 O10 112.6(2) 6_556 .
O2 Ce1 O10 129.2(2) 4_545 .
O3 Ce1 O10 70.18(17) 4 .
O6 Ce1 O10 140.61(18) 4_545 .
O8 Ce1 O4 123.77(15) 2_655 .
O9 Ce1 O4 64.21(14) . .
O1 Ce1 O4 141.35(13) 6_556 .
O2 Ce1 O4 61.72(13) 4_545 .
O3 Ce1 O4 73.10(13) 4 .
O6 Ce1 O4 131.07(13) 4_545 .
O10 Ce1 O4 67.5(2) . .
O8 Ce1 Ce2 120.57(12) 2_655 .
O9 Ce1 Ce2 38.10(10) . .
O1 Ce1 Ce2 145.53(10) 6_556 .
O2 Ce1 Ce2 40.25(10) 4_545 .
O3 Ce1 Ce2 106.16(9) 4 .
O6 Ce1 Ce2 92.12(10) 4_545 .
O10 Ce1 Ce2 97.7(2) . .
O4 Ce1 Ce2 38.95(9) . .
O7 Ce2 O7 66.34(16) 7 .
O7 Ce2 O4 72.14(14) 7 .
O7 Ce2 O4 74.93(14) . .
O7 Ce2 O9 99.64(14) 7 .
O7 Ce2 O9 142.71(15) . .
O4 Ce2 O9 67.81(14) . .
O7 Ce2 O5 72.18(14) 7 7
O7 Ce2 O5 79.29(14) . 7
O4 Ce2 O5 142.04(14) . 7
O9 Ce2 O5 131.24(14) . 7
O7 Ce2 O5 138.15(14) 7 1_545
O7 Ce2 O5 122.08(14) . 1_545
O4 Ce2 O5 147.83(14) . 1_545
O9 Ce2 O5 91.91(14) . 1_545
O5 Ce2 O5 70.08(15) 7 1_545
O7 Ce2 O2 136.89(14) 7 4_545
O7 Ce2 O2 97.91(13) . 4_545
O4 Ce2 O2 64.93(14) . 4_545
O9 Ce2 O2 68.09(13) . 4_545
O5 Ce2 O2 147.17(14) 7 4_545
O5 Ce2 O2 84.71(13) 1_545 4_545
O7 Ce2 O3 120.09(13) 7 .
O7 Ce2 O3 56.80(13) . .
O4 Ce2 O3 107.34(14) . .
O9 Ce2 O3 136.99(13) . .
O5 Ce2 O3 80.10(14) 7 .
O5 Ce2 O3 70.05(14) 1_545 .
O2 Ce2 O3 71.51(13) 4_545 .
O7 Ce2 O1 68.90(14) 7 .
O7 Ce2 O1 134.00(13) . .
O4 Ce2 O1 101.07(13) . .
O9 Ce2 O1 55.55(13) . .
O5 Ce2 O1 77.62(13) 7 .
O5 Ce2 O1 85.83(14) 1_545 .
O2 Ce2 O1 122.33(12) 4_545 .
O3 Ce2 O1 151.59(13) . .
O7 Ce2 P1 92.76(10) 7 .
O7 Ce2 P1 28.03(10) . .
O4 Ce2 P1 91.41(10) . .
O9 Ce2 P1 150.74(10) . .
O5 Ce2 P1 77.78(10) 7 .
O5 Ce2 P1 96.36(10) 1_545 .
O2 Ce2 P1 84.75(9) 4_545 .
O3 Ce2 P1 28.78(10) . .
O1 Ce2 P1 152.89(9) . .
O7 Ce2 P3 82.73(10) 7 .
O7 Ce2 P3 146.04(10) . .
O4 Ce2 P3 82.75(10) . .
O9 Ce2 P3 27.59(10) . .
O5 Ce2 P3 105.11(10) 7 .
O5 Ce2 P3 90.13(10) 1_545 .
O2 Ce2 P3 95.32(9) 4_545 .
O3 Ce2 P3 156.74(10) . .
O1 Ce2 P3 28.02(9) . .
P1 Ce2 P3 173.49(4) . .
O7 Ce2 Ce1 109.01(10) 7 .
O7 Ce2 Ce1 113.16(10) . .
O4 Ce2 Ce1 45.24(10) . .
O9 Ce2 Ce1 36.14(10) . .
O5 Ce2 Ce1 167.13(10) 7 .
O5 Ce2 Ce1 103.93(9) 1_545 .
O2 Ce2 Ce1 38.22(9) 4_545 .
O3 Ce2 Ce1 109.05(9) . .
O1 Ce2 Ce1 90.76(9) . .
P1 Ce2 Ce1 114.66(3) . .
P3 Ce2 Ce1 62.89(3) . .
O6 P1 O7 112.6(3) . .
O6 P1 O3 113.7(2) . .
O7 P1 O3 105.4(2) . .
O6 P1 Ce2 131.54(18) . .
O7 P1 Ce2 49.84(17) . .
O3 P1 Ce2 55.54(16) . .
O4 P2 O2 112.4(2) . .
O4 P2 O5 114.7(3) . .
O2 P2 O5 109.5(2) . .
O8 P3 O1 115.5(3) . .
O8 P3 O9 114.0(3) . .
O1 P3 O9 104.4(2) . .
O8 P3 Ce2 129.6(2) . .
O1 P3 Ce2 54.81(16) . .
O9 P3 Ce2 49.75(16) . .
P3 O1 Ce1 142.6(2) . 6
P3 O1 Ce2 97.2(2) . .
Ce1 O1 Ce2 119.20(16) 6 .
P2 O2 Ce1 121.8(2) . 4
P2 O2 Ce2 129.0(2) . 4
Ce1 O2 Ce2 101.53(14) 4 4
P1 O3 Ce1 136.0(2) . 4_545
P1 O3 Ce2 95.7(2) . .
Ce1 O3 Ce2 128.08(17) 4_545 .
P2 O4 Ce2 131.1(2) . .
P2 O4 Ce1 121.5(2) . .
Ce2 O4 Ce1 95.81(14) . .
P2 O5 Ce2 131.6(2) . 7
P2 O5 Ce2 118.4(2) . 1_565
Ce2 O5 Ce2 109.92(15) 7 1_565
P1 O6 Ce1 124.7(2) . 4
P1 O7 Ce2 138.8(2) . 7
P1 O7 Ce2 102.1(2) . .
Ce2 O7 Ce2 113.66(16) 7 .
P3 O8 Ce1 146.0(3) . 2_655
P3 O9 Ce1 146.5(3) . .
P3 O9 Ce2 102.7(2) . .
Ce1 O9 Ce2 105.76(16) . .

loop_
_geom_bond_atom_site_label_1
_geom_bond_atom_site_label_2
_geom_bond_distance
_geom_bond_site_symmetry_2
Ce1 O8 2.405(4) 2_655
Ce1 O9 2.422(4) .
Ce1 O1 2.432(4) 6_556
Ce1 O2 2.495(4) 4_545
Ce1 O3 2.507(4) 4
Ce1 O6 2.517(5) 4_545
Ce1 O10 2.550(6) .
Ce1 O4 2.820(4) .
Ce1 Ce2 3.9517(4) .
Ce2 O7 2.460(4) 7
Ce2 O7 2.489(4) .
Ce2 O4 2.497(4) .
Ce2 O9 2.534(4) .
Ce2 O5 2.537(4) 7
Ce2 O5 2.555(4) 1_545
Ce2 O2 2.606(4) 4_545
Ce2 O3 2.638(4) .
Ce2 O1 2.668(4) .
Ce2 P1 3.1841(15) .
Ce2 P3 3.2390(14) .
P1 O6 1.507(4) .
P1 O7 1.531(4) .
P1 O3 1.540(4) .
P2 O4 1.524(4) .
P2 O2 1.530(4) .
P2 O5 1.547(4) .
P3 O8 1.501(5) .
P3 O1 1.534(4) .
P3 O9 1.538(4) .
O1 Ce1 2.432(4) 6
O2 Ce1 2.495(4) 4
O2 Ce2 2.606(4) 4
O3 Ce1 2.507(4) 4_545
O5 Ce2 2.537(4) 7
O5 Ce2 2.555(4) 1_565
O6 Ce1 2.517(5) 4
O7 Ce2 2.460(4) 7
O8 Ce1 2.405(4) 2_655
